data_4101456
loop_
_publ_author_name
'Deng, Liang'
'Chan, Hoi-Shan'
'Xie, Zuowei'

_publ_section_title
;
 Synthesis, structure, and reactivity of 13-vertex carboranes and
 14-vertex metallacarboranes.
;
_journal_issue 15
_journal_name_full 'Journal of the American Chemical Society'
_journal_page_first 5219
_journal_page_last 5230
_journal_paper_doi 10.1021/ja0605772
_journal_volume 128
_journal_year 2006
_chemical_formula_sum 'C27 H53 B11 Na2 O4'
_chemical_formula_weight 606.58
_chemical_name_systematic
; 
 ? 
;
_space_group_IT_number 14
_symmetry_cell_setting monoclinic
_symmetry_space_group_name_Hall '-P 2yn'
_symmetry_space_group_name_H-M 'P 1 21/n 1'
_atom_sites_solution_hydrogens geom
_atom_sites_solution_primary direct
_atom_sites_solution_secondary difmap
_audit_creation_method SHELXL-97
_cell_angle_alpha 90.00
_cell_angle_beta 96.728(7)
_cell_angle_gamma 90.00
_cell_formula_units_Z 4
_cell_length_a 15.322(5)
_cell_length_b 11.640(4)
_cell_length_c 20.559(7)
_cell_measurement_temperature 293(2)
_cell_volume 3641(2)
_computing_cell_refinement 'BRUKER SMART CCD DIFFRACTOMETER'
_computing_data_collection 'BRUKER SMART CCD DIFFRACTOMETER'
_computing_data_reduction 'BRUKER SMART CCD DIFFRACTOMETER'
_computing_molecular_graphics 'SIEMENS SHELXTL'
_computing_publication_material 'SIEMENS SHELXTL'
_computing_structure_refinement 'SHELXL-97 (Sheldrick, 1997)'
_computing_structure_solution 'SHELXS-97 (Sheldrick, 1990)'
_diffrn_ambient_temperature 293(2)
_diffrn_measured_fraction_theta_full 0.998
_diffrn_measured_fraction_theta_max 0.998
_diffrn_measurement_device_type 'BRUKER SMART CCD DIFFRACTOMETER'
_diffrn_measurement_method 'OMEGA SCAN'
_diffrn_radiation_monochromator graphite
_diffrn_radiation_source 'fine-focus sealed tube'
_diffrn_radiation_type MoK\a
_diffrn_radiation_wavelength 0.71073
_diffrn_reflns_av_R_equivalents 0.0727
_diffrn_reflns_av_sigmaI/netI 0.1003
_diffrn_reflns_limit_h_max 18
_diffrn_reflns_limit_h_min -18
_diffrn_reflns_limit_k_max 13
_diffrn_reflns_limit_k_min -13
_diffrn_reflns_limit_l_max 20
_diffrn_reflns_limit_l_min -24
_diffrn_reflns_number 19233
_diffrn_reflns_theta_full 25.00
_diffrn_reflns_theta_max 25.00
_diffrn_reflns_theta_min 1.57
_exptl_absorpt_coefficient_mu 0.085
_exptl_absorpt_correction_T_max 1.0000
_exptl_absorpt_correction_T_min 0.627976
_exptl_absorpt_correction_type SADABS
_exptl_crystal_colour Colourless
_exptl_crystal_density_diffrn 1.106
_exptl_crystal_density_method 'not measured'
_exptl_crystal_description Block
_exptl_crystal_F_000 1296
_exptl_crystal_size_max 0.50
_exptl_crystal_size_mid 0.40
_exptl_crystal_size_min 0.30
_refine_diff_density_max 0.530
_refine_diff_density_min -0.333
_refine_diff_density_rms 0.057
_refine_ls_extinction_method none
_refine_ls_goodness_of_fit_ref 1.019
_refine_ls_hydrogen_treatment riding
_refine_ls_matrix_type full
_refine_ls_number_parameters 397
_refine_ls_number_reflns 6391
_refine_ls_number_restraints 0
_refine_ls_restrained_S_all 1.019
_refine_ls_R_factor_all 0.1678
_refine_ls_R_factor_gt 0.0881
_refine_ls_shift/su_max 0.004
_refine_ls_shift/su_mean 0.000
_refine_ls_structure_factor_coef Fsqd
_refine_ls_weighting_details 'calc w=1/[\s^2^(Fo^2^)+(0.1427P)^2^+3.9789P] where P=(Fo^2^+2Fc^2^)/3'
_refine_ls_weighting_scheme calc
_refine_ls_wR_factor_gt 0.2452
_refine_ls_wR_factor_ref 0.3317
_reflns_number_gt 3002
_reflns_number_total 6391
_reflns_threshold_expression >2sigma(I)
_cod_data_source_file ja0605772si20060125_040455.cif
_cod_data_source_block 14
_cod_depositor_comments
;
The following automatic conversions were performed:
'_symmetry_cell_setting' value 'Monoclinic' changed to 'monoclinic'
according to '/home/saulius/struct/CIF-dictionaries/cif_core.dic'
dictionary named 'cif_core.dic' version 2.4.1 from 2010-06-29.

Automatic conversion script
Id: cif_fix_enum 1527 2010-12-29 10:47:43Z saulius 
;
_cod_original_sg_symbol_H-M P2(1)/n
_cod_database_code 4101456

loop_
_symmetry_equiv_pos_as_xyz
'x, y, z'
'-x+1/2, y+1/2, -z+1/2'
'-x, -y, -z'
'x-1/2, -y-1/2, z-1/2'

loop_
_atom_site_label
_atom_site_type_symbol
_atom_site_fract_x
_atom_site_fract_y
_atom_site_fract_z
_atom_site_U_iso_or_equiv
_atom_site_adp_type
_atom_site_occupancy
_atom_site_symmetry_multiplicity
_atom_site_calc_flag
_atom_site_refinement_flags
Na1 Na 0.62838(13) 0.53829(17) 0.68439(10) 0.0709(6) Uani 1 1 d .
Na2 Na 0.88667(12) 0.51090(16) 0.74225(9) 0.0682(6) Uani 1 1 d .
O1 O 0.6123(3) 0.6669(3) 0.59894(19) 0.0929(12) Uani 1 1 d .
O2 O 0.4794(3) 0.5137(5) 0.6864(3) 0.1140(16) Uani 1 1 d .
O3 O 1.0228(3) 0.4745(4) 0.8004(2) 0.1092(15) Uani 1 1 d .
O4 O 0.9490(4) 0.6168(5) 0.6641(2) 0.1214(17) Uani 1 1 d .
C1 C 0.7410(3) 0.3300(4) 0.5710(2) 0.0560(11) Uani 1 1 d .
C2 C 0.8002(3) 0.2254(4) 0.5597(2) 0.0586(12) Uani 1 1 d .
C11 C 0.7244(4) 0.3930(5) 0.5055(2) 0.0808(16) Uani 1 1 d .
H11A H 0.6692 0.3692 0.4814 0.097 Uiso 1 1 calc R
H11B H 0.7234 0.4755 0.5119 0.097 Uiso 1 1 calc R
C12 C 0.8014(4) 0.3579(6) 0.4700(3) 0.0907(19) Uani 1 1 d .
H12A H 0.8530 0.4035 0.4846 0.109 Uiso 1 1 calc R
H12B H 0.7874 0.3670 0.4231 0.109 Uiso 1 1 calc R
C13 C 0.8166(4) 0.2309(5) 0.4882(2) 0.0767(15) Uani 1 1 d .
H13A H 0.7759 0.1818 0.4613 0.092 Uiso 1 1 calc R
H13B H 0.8763 0.2078 0.4830 0.092 Uiso 1 1 calc R
C14 C 0.9738(3) 0.2003(4) 0.6118(2) 0.0586(12) Uani 1 1 d .
C15 C 1.0304(4) 0.2874(6) 0.6318(4) 0.100(2) Uani 1 1 d .
H15A H 1.0079 0.3519 0.6506 0.120 Uiso 1 1 calc R
C16 C 1.1196(5) 0.2850(8) 0.6256(5) 0.136(3) Uani 1 1 d .
H16A H 1.1559 0.3452 0.6416 0.163 Uiso 1 1 calc R
C17 C 1.1533(4) 0.1928(8) 0.5957(4) 0.114(3) Uani 1 1 d .
H17A H 1.2126 0.1907 0.5901 0.137 Uiso 1 1 calc R
C18 C 1.1001(5) 0.1049(7) 0.5744(3) 0.098(2) Uani 1 1 d .
H18A H 1.1226 0.0420 0.5540 0.117 Uiso 1 1 calc R
C19 C 1.0121(4) 0.1086(5) 0.5828(3) 0.0805(16) Uani 1 1 d .
H19A H 0.9768 0.0466 0.5683 0.097 Uiso 1 1 calc R
C21 C 0.6688(7) 0.7566(7) 0.5951(4) 0.158(4) Uani 1 1 d .
H21A H 0.7288 0.7288 0.5984 0.190 Uiso 1 1 calc R
H21B H 0.6639 0.8101 0.6306 0.190 Uiso 1 1 calc R
C22 C 0.6455(7) 0.8146(9) 0.5312(4) 0.160(4) Uani 1 1 d .
H22A H 0.6206 0.8898 0.5376 0.192 Uiso 1 1 calc R
H22B H 0.6973 0.8240 0.5087 0.192 Uiso 1 1 calc R
C23 C 0.5842(7) 0.7447(9) 0.4950(4) 0.170(5) Uani 1 1 d .
H23A H 0.6105 0.7080 0.4597 0.204 Uiso 1 1 calc R
H23B H 0.5345 0.7901 0.4762 0.204 Uiso 1 1 calc R
C24 C 0.5555(5) 0.6580(7) 0.5393(4) 0.115(2) Uani 1 1 d .
H24A H 0.4951 0.6719 0.5469 0.138 Uiso 1 1 calc R
H24B H 0.5594 0.5819 0.5206 0.138 Uiso 1 1 calc R
C31 C 0.4267(7) 0.4270(11) 0.6663(7) 0.209(6) Uani 1 1 d .
H31A H 0.4558 0.3546 0.6779 0.251 Uiso 1 1 calc R
H31B H 0.4131 0.4298 0.6191 0.251 Uiso 1 1 calc R
C32 C 0.3489(10) 0.4350(14) 0.6960(13) 0.336(15) Uani 1 1 d .
H32A H 0.2984 0.4160 0.6648 0.404 Uiso 1 1 calc R
H32B H 0.3507 0.3823 0.7327 0.404 Uiso 1 1 calc R
C33 C 0.3432(9) 0.545(2) 0.7169(8) 0.256(9) Uani 1 1 d .
H33A H 0.3268 0.5481 0.7611 0.308 Uiso 1 1 calc R
H33B H 0.3006 0.5886 0.6880 0.308 Uiso 1 1 calc R
C34 C 0.4276(8) 0.5874(14) 0.7149(9) 0.305(12) Uani 1 1 d .
H34A H 0.4243 0.6592 0.6908 0.366 Uiso 1 1 calc R
H34B H 0.4541 0.6032 0.7592 0.366 Uiso 1 1 calc R
C41 C 1.1022(8) 0.478(2) 0.7830(6) 0.349(15) Uani 1 1 d .
H41A H 1.1148 0.5552 0.7697 0.419 Uiso 1 1 calc R
H41B H 1.1045 0.4278 0.7454 0.419 Uiso 1 1 calc R
C42 C 1.1674(7) 0.4429(18) 0.8334(6) 0.273(10) Uani 1 1 d .
H42A H 1.1822 0.3625 0.8291 0.327 Uiso 1 1 calc R
H42B H 1.2202 0.4888 0.8333 0.327 Uiso 1 1 calc R
C43 C 1.1298(9) 0.4610(16) 0.8863(6) 0.248(8) Uani 1 1 d .
H43A H 1.1560 0.5270 0.9098 0.297 Uiso 1 1 calc R
H43B H 1.1371 0.3945 0.9149 0.297 Uiso 1 1 calc R
C44 C 1.0430(9) 0.4802(16) 0.8670(6) 0.280(10) Uani 1 1 d .
H44A H 1.0273 0.5556 0.8821 0.335 Uiso 1 1 calc R
H44B H 1.0084 0.4237 0.8874 0.335 Uiso 1 1 calc R
C51 C 0.9494(8) 0.5922(11) 0.5974(5) 0.183(5) Uani 1 1 d .
H51A H 1.0044 0.5554 0.5908 0.220 Uiso 1 1 calc R
H51B H 0.9020 0.5393 0.5834 0.220 Uiso 1 1 calc R
C52 C 0.9396(12) 0.6873(19) 0.5616(8) 0.272(10) Uani 1 1 d .
H52A H 0.8798 0.6944 0.5406 0.326 Uiso 1 1 calc R
H52B H 0.9794 0.6875 0.5282 0.326 Uiso 1 1 calc R
C53 C 0.9614(16) 0.7825(10) 0.6097(11) 0.297(13) Uani 1 1 d .
H53A H 1.0187 0.8147 0.6052 0.356 Uiso 1 1 calc R
H53B H 0.9177 0.8431 0.6037 0.356 Uiso 1 1 calc R
C54 C 0.9607(13) 0.7312(12) 0.6691(7) 0.299(12) Uani 1 1 d .
H54A H 1.0160 0.7467 0.6958 0.358 Uiso 1 1 calc R
H54B H 0.9140 0.7642 0.6911 0.358 Uiso 1 1 calc R
B3 B 0.8730(4) 0.2085(4) 0.6200(3) 0.0534(13) Uani 1 1 d .
B4 B 0.7695(3) 0.3846(5) 0.6401(2) 0.0530(12) Uani 1 1 d .
H4 H 0.7923 0.4601 0.6147 0.064 Uiso 1 1 calc R
B5 B 0.6613(3) 0.3232(5) 0.6182(3) 0.0572(13) Uani 1 1 d .
H5 H 0.6000 0.3700 0.6027 0.069 Uiso 1 1 calc R
B6 B 0.6857(4) 0.1818(5) 0.5826(3) 0.0653(15) Uani 1 1 d .
H6 H 0.6530 0.1229 0.5456 0.078 Uiso 1 1 calc R
B7 B 0.7904(4) 0.0996(5) 0.5933(3) 0.0624(14) Uani 1 1 d .
H7 H 0.7744 0.0313 0.5569 0.075 Uiso 1 1 calc R
B8 B 0.8302(3) 0.2756(4) 0.6940(2) 0.0534(12) Uani 1 1 d .
H8 H 0.8857 0.3190 0.7227 0.064 Uiso 1 1 calc R
B9 B 0.7157(4) 0.3185(4) 0.6993(2) 0.0541(13) Uani 1 1 d .
H9 H 0.6966 0.3741 0.7385 0.065 Uiso 1 1 calc R
B10 B 0.6511(4) 0.2016(5) 0.6647(3) 0.0596(14) Uani 1 1 d .
H10 H 0.5847 0.1824 0.6770 0.071 Uiso 1 1 calc R
B11 B 0.7190(4) 0.0854(5) 0.6520(3) 0.0639(15) Uani 1 1 d .
H11 H 0.6916 -0.0010 0.6574 0.077 Uiso 1 1 calc R
B12 B 0.8311(4) 0.1211(5) 0.6768(3) 0.0568(13) Uani 1 1 d .
H12 H 0.8791 0.0623 0.7032 0.068 Uiso 1 1 calc R
B13 B 0.7473(4) 0.1767(5) 0.7190(3) 0.0576(13) Uani 1 1 d .
H13 H 0.7454 0.1486 0.7699 0.069 Uiso 1 1 calc R

loop_
_atom_site_aniso_label
_atom_site_aniso_U_11
_atom_site_aniso_U_22
_atom_site_aniso_U_33
_atom_site_aniso_U_23
_atom_site_aniso_U_13
_atom_site_aniso_U_12
Na1 0.0665(12) 0.0679(13) 0.0769(13) 0.0005(10) 0.0026(9) 0.0036(10)
Na2 0.0638(12) 0.0682(12) 0.0727(12) 0.0002(10) 0.0078(9) -0.0018(9)
O1 0.104(3) 0.080(3) 0.088(3) 0.008(2) -0.014(2) -0.016(2)
O2 0.066(3) 0.134(4) 0.142(4) -0.039(3) 0.015(3) -0.011(3)
O3 0.065(3) 0.145(4) 0.114(4) -0.022(3) -0.006(2) 0.017(3)
O4 0.156(4) 0.119(4) 0.094(3) 0.017(3) 0.033(3) -0.033(3)
C1 0.057(3) 0.064(3) 0.046(2) 0.006(2) 0.0016(19) 0.004(2)
C2 0.063(3) 0.065(3) 0.048(3) -0.008(2) 0.007(2) -0.003(2)
C11 0.082(4) 0.101(4) 0.058(3) 0.008(3) 0.003(3) 0.013(3)
C12 0.102(4) 0.119(5) 0.052(3) 0.015(3) 0.010(3) 0.007(4)
C13 0.078(4) 0.102(5) 0.051(3) -0.008(3) 0.008(2) 0.001(3)
C14 0.060(3) 0.064(3) 0.053(3) -0.001(2) 0.011(2) 0.003(2)
C15 0.066(4) 0.099(5) 0.138(6) -0.033(4) 0.025(4) -0.012(3)
C16 0.070(4) 0.151(7) 0.192(8) -0.051(7) 0.037(5) -0.025(5)
C17 0.060(4) 0.163(8) 0.123(6) 0.000(5) 0.027(4) 0.011(5)
C18 0.085(5) 0.111(5) 0.102(5) -0.005(4) 0.031(4) 0.029(4)
C19 0.078(4) 0.077(4) 0.089(4) -0.004(3) 0.021(3) 0.010(3)
C21 0.201(9) 0.127(7) 0.127(7) 0.043(5) -0.065(6) -0.087(7)
C22 0.211(10) 0.156(8) 0.105(6) 0.026(6) -0.014(6) -0.078(8)
C23 0.231(12) 0.155(8) 0.106(6) 0.034(6) -0.059(7) -0.066(8)
C24 0.111(5) 0.115(6) 0.110(5) 0.003(5) -0.028(4) -0.030(4)
C31 0.128(8) 0.230(13) 0.276(14) -0.131(12) 0.053(9) -0.044(9)
C32 0.149(12) 0.185(13) 0.71(5) -0.07(2) 0.21(2) -0.048(11)
C33 0.111(10) 0.41(3) 0.261(15) -0.038(17) 0.064(9) 0.048(14)
C34 0.108(8) 0.34(2) 0.47(3) -0.27(2) 0.053(12) 0.017(11)
C41 0.123(9) 0.79(5) 0.125(9) -0.014(15) -0.021(7) 0.102(16)
C42 0.102(8) 0.57(3) 0.134(9) -0.015(14) -0.014(7) 0.060(12)
C43 0.148(10) 0.46(3) 0.127(9) 0.018(12) -0.015(8) 0.091(13)
C44 0.198(13) 0.52(3) 0.127(9) 0.075(12) 0.027(8) 0.201(16)
C51 0.220(12) 0.227(13) 0.113(8) 0.009(8) 0.063(7) -0.067(10)
C52 0.252(17) 0.36(3) 0.216(17) 0.180(19) 0.062(13) 0.051(18)
C53 0.48(3) 0.101(9) 0.36(3) 0.056(12) 0.25(3) 0.026(13)
C54 0.55(3) 0.171(11) 0.212(13) -0.056(10) 0.213(17) -0.203(16)
B3 0.059(3) 0.048(3) 0.053(3) -0.004(2) 0.009(2) -0.001(2)
B4 0.059(3) 0.048(3) 0.051(3) 0.002(2) 0.006(2) 0.000(2)
B5 0.054(3) 0.060(3) 0.056(3) -0.005(3) 0.002(2) 0.006(3)
B6 0.060(3) 0.071(4) 0.064(3) -0.016(3) 0.005(3) -0.012(3)
B7 0.068(3) 0.056(3) 0.065(3) -0.014(3) 0.012(3) -0.008(3)
B8 0.059(3) 0.048(3) 0.052(3) -0.003(2) 0.002(2) -0.005(2)
B9 0.063(3) 0.050(3) 0.049(3) -0.003(2) 0.008(2) 0.006(2)
B10 0.053(3) 0.060(3) 0.066(3) -0.007(3) 0.007(2) -0.004(3)
B11 0.070(4) 0.047(3) 0.076(4) -0.011(3) 0.015(3) -0.009(3)
B12 0.062(3) 0.048(3) 0.061(3) -0.003(3) 0.010(2) 0.002(2)
B13 0.065(3) 0.048(3) 0.060(3) 0.002(2) 0.011(3) 0.001(3)

loop_
_atom_type_symbol
_atom_type_description
_atom_type_scat_dispersion_real
_atom_type_scat_dispersion_imag
_atom_type_scat_source
C C 0.0033 0.0016 'International Tables Vol C Tables 4.2.6.8 and 6.1.1.4'
H H 0.0000 0.0000 'International Tables Vol C Tables 4.2.6.8 and 6.1.1.4'
B B 0.0013 0.0007 'International Tables Vol C Tables 4.2.6.8 and 6.1.1.4'
O O 0.0106 0.0060 'International Tables Vol C Tables 4.2.6.8 and 6.1.1.4'
Na Na 0.0362 0.0249 'International Tables Vol C Tables 4.2.6.8 and 6.1.1.4'

loop_
_geom_angle_atom_site_label_1
_geom_angle_atom_site_label_2
_geom_angle_atom_site_label_3
_geom_angle
_geom_angle_site_symmetry_1
_geom_angle_site_symmetry_3
O1 Na1 O2 94.44(19) . .
O1 Na1 B9 131.67(17) . .
O2 Na1 B9 109.62(19) . .
O1 Na1 B5 102.17(17) . .
O2 Na1 B5 97.31(18) . .
B9 Na1 B5 35.61(15) . .
O1 Na1 B12 120.54(16) . 2_656
O2 Na1 B12 96.73(18) . 2_656
B9 Na1 B12 98.13(15) . 2_656
B5 Na1 B12 133.55(16) . 2_656
O1 Na1 B13 99.00(16) . 2_656
O2 Na1 B13 126.76(18) . 2_656
B9 Na1 B13 98.77(16) . 2_656
B5 Na1 B13 128.90(16) . 2_656
B12 Na1 B13 33.71(14) 2_656 2_656
O1 Na1 Na2 106.97(13) . .
O2 Na1 Na2 158.36(16) . .
B9 Na1 Na2 57.91(12) . .
B5 Na1 Na2 81.48(12) . .
B12 Na1 Na2 69.94(11) 2_656 .
B13 Na1 Na2 47.82(11) 2_656 .
O4 Na2 O3 92.1(2) . .
O4 Na2 B4 92.14(18) . .
O3 Na2 B4 134.69(17) . .
O4 Na2 B11 130.7(2) . 2_656
O3 Na2 B11 102.08(18) . 2_656
B4 Na2 B11 108.79(17) . 2_656
O4 Na2 B13 101.08(19) . 2_656
O3 Na2 B13 125.75(18) . 2_656
B4 Na2 B13 97.48(16) . 2_656
B11 Na2 B13 34.10(15) 2_656 2_656
O4 Na2 B8 112.46(18) . .
O3 Na2 B8 102.15(17) . .
B4 Na2 B8 36.16(14) . .
B11 Na2 B8 110.19(16) 2_656 .
B13 Na2 B8 119.72(16) 2_656 .
O4 Na2 B10 99.93(19) . 2_656
O3 Na2 B10 92.02(17) . 2_656
B4 Na2 B10 131.39(16) . 2_656
B11 Na2 B10 33.70(15) 2_656 2_656
B13 Na2 B10 34.08(15) 2_656 2_656
B8 Na2 B10 143.82(16) . 2_656
O4 Na2 Na1 102.97(16) . .
O3 Na2 Na1 164.70(16) . .
B4 Na2 Na1 48.63(11) . .
B11 Na2 Na1 65.94(12) 2_656 .
B13 Na2 Na1 48.98(11) 2_656 .
B8 Na2 Na1 74.84(11) . .
B10 Na2 Na1 82.76(12) 2_656 .
C21 O1 C24 109.5(5) . .
C21 O1 Na1 122.1(4) . .
C24 O1 Na1 127.7(4) . .
C31 O2 C34 104.6(8) . .
C31 O2 Na1 131.0(6) . .
C34 O2 Na1 124.3(7) . .
C41 O3 C44 99.5(8) . .
C41 O3 Na2 131.5(6) . .
C44 O3 Na2 126.2(6) . .
C54 O4 C51 105.1(8) . .
C54 O4 Na2 122.4(6) . .
C51 O4 Na2 128.2(6) . .
C11 C1 C2 106.5(4) . .
C11 C1 B4 127.1(4) . .
C2 C1 B4 110.3(4) . .
C11 C1 B5 118.9(4) . .
C2 C1 B5 122.5(4) . .
B4 C1 B5 68.5(3) . .
C11 C1 B6 120.2(4) . .
C2 C1 B6 66.1(3) . .
B4 C1 B6 108.9(3) . .
B5 C1 B6 61.4(3) . .
C13 C2 C1 106.1(4) . .
C13 C2 B3 125.6(4) . .
C1 C2 B3 110.6(4) . .
C13 C2 B7 118.7(4) . .
C1 C2 B7 123.7(4) . .
B3 C2 B7 69.4(3) . .
C13 C2 B6 120.2(4) . .
C1 C2 B6 66.9(3) . .
B3 C2 B6 110.6(4) . .
B7 C2 B6 62.0(3) . .
C12 C11 C1 103.7(4) . .
C11 C12 C13 104.3(5) . .
C2 C13 C12 103.7(4) . .
C15 C14 C19 114.5(5) . .
C15 C14 B3 121.2(5) . .
C19 C14 B3 124.2(5) . .
C14 C15 C16 123.7(6) . .
C17 C16 C15 119.0(7) . .
C18 C17 C16 119.7(6) . .
C17 C18 C19 119.8(6) . .
C18 C19 C14 123.2(6) . .
O1 C21 C22 108.2(6) . .
C23 C22 C21 106.6(7) . .
C22 C23 C24 107.7(7) . .
O1 C24 C23 106.8(6) . .
O2 C31 C32 109.3(10) . .
C33 C32 C31 106.8(12) . .
C32 C33 C34 103.2(12) . .
O2 C34 C33 112.8(13) . .
O3 C41 C42 113.0(12) . .
C43 C42 C41 102.8(11) . .
C42 C43 C44 107.2(11) . .
C43 C44 O3 112.4(10) . .
C52 C51 O4 111.1(13) . .
C51 C52 C53 104.3(14) . .
C54 C53 C52 104.1(12) . .
O4 C54 C53 112.4(11) . .
C14 B3 C2 122.3(4) . .
C14 B3 B12 118.9(4) . .
C2 B3 B12 108.7(4) . .
C14 B3 B7 125.3(4) . .
C2 B3 B7 56.7(3) . .
B12 B3 B7 59.7(3) . .
C14 B3 B8 123.1(4) . .
C2 B3 B8 107.5(4) . .
B12 B3 B8 60.6(3) . .
B7 B3 B8 103.5(4) . .
C1 B4 B9 110.7(4) . .
C1 B4 B5 57.8(3) . .
B9 B4 B5 60.1(3) . .
C1 B4 B8 109.2(4) . .
B9 B4 B8 61.6(3) . .
B5 B4 B8 105.0(4) . .
C1 B4 Na2 156.3(3) . .
B9 B4 Na2 91.2(3) . .
B5 B4 Na2 145.7(3) . .
B8 B4 Na2 72.5(2) . .
C1 B5 B10 119.1(4) . .
C1 B5 B9 104.8(4) . .
B10 B5 B9 61.1(3) . .
C1 B5 B4 53.7(3) . .
B10 B5 B4 108.9(4) . .
B9 B5 B4 57.5(3) . .
C1 B5 B6 67.3(3) . .
B10 B5 B6 61.7(3) . .
B9 B5 B6 104.4(4) . .
B4 B5 B6 103.1(3) . .
C1 B5 Na1 114.4(3) . .
B10 B5 Na1 114.4(3) . .
B9 B5 Na1 71.1(2) . .
B4 B5 Na1 75.5(2) . .
B6 B5 Na1 175.4(3) . .
B11 B6 B10 56.6(3) . .
B11 B6 B5 106.6(4) . .
B10 B6 B5 55.6(3) . .
B11 B6 C2 99.9(4) . .
B10 B6 C2 123.8(4) . .
B5 B6 C2 95.4(3) . .
B11 B6 C1 123.4(4) . .
B10 B6 C1 100.3(3) . .
B5 B6 C1 51.3(3) . .
C2 B6 C1 47.1(2) . .
C2 B7 B11 118.6(4) . .
C2 B7 B12 104.1(4) . .
B11 B7 B12 61.2(3) . .
C2 B7 B3 53.9(3) . .
B11 B7 B3 109.2(4) . .
B12 B7 B3 57.3(3) . .
B13 B8 B12 57.3(3) . .
B13 B8 B9 57.1(3) . .
B12 B8 B9 107.9(4) . .
B13 B8 B4 106.3(4) . .
B12 B8 B4 124.7(4) . .
B9 B8 B4 55.7(3) . .
B13 B8 B3 106.5(3) . .
B12 B8 B3 55.2(3) . .
B9 B8 B3 125.6(4) . .
B4 B8 B3 90.0(3) . .
B13 B8 Na2 131.4(3) . .
B12 B8 Na2 161.7(3) . .
B9 B8 Na2 88.4(2) . .
B4 B8 Na2 71.3(2) . .
B3 B8 Na2 121.9(3) . .
B4 B9 B13 116.1(4) . .
B4 B9 B5 62.3(3) . .
B13 B9 B5 109.4(4) . .
B4 B9 B10 110.3(4) . .
B13 B9 B10 59.9(3) . .
B5 B9 B10 58.0(3) . .
B4 B9 B8 62.7(3) . .
B13 B9 B8 61.3(3) . .
B5 B9 B8 107.4(3) . .
B10 B9 B8 104.9(4) . .
B4 B9 Na1 77.5(3) . .
B13 B9 Na1 166.0(3) . .
B5 B9 Na1 73.2(2) . .
B10 B9 Na1 113.9(3) . .
B8 B9 Na1 131.9(3) . .
B5 B10 B11 117.4(4) . .
B5 B10 B13 111.3(4) . .
B11 B10 B13 59.9(3) . .
B5 B10 B9 60.8(3) . .
B11 B10 B9 109.8(4) . .
B13 B10 B9 59.3(3) . .
B5 B10 B6 62.6(3) . .
B11 B10 B6 61.7(3) . .
B13 B10 B6 104.5(4) . .
B9 B10 B6 104.8(4) . .
B5 B10 Na2 170.8(3) . 2_646
B11 B10 Na2 71.8(3) . 2_646
B13 B10 Na2 71.8(3) . 2_646
B9 B10 Na2 116.5(3) . 2_646
B6 B10 Na2 125.7(3) . 2_646
B7 B11 B10 117.8(4) . .
B7 B11 B13 111.8(4) . .
B10 B11 B13 60.6(3) . .
B7 B11 B12 60.6(3) . .
B10 B11 B12 110.4(4) . .
B13 B11 B12 59.6(3) . .
B7 B11 B6 62.7(3) . .
B10 B11 B6 61.7(3) . .
B13 B11 B6 105.0(4) . .
B12 B11 B6 104.4(4) . .
B7 B11 Na2 167.7(4) . 2_646
B10 B11 Na2 74.5(3) . 2_646
B13 B11 Na2 73.1(3) . 2_646
B12 B11 Na2 116.5(3) . 2_646
B6 B11 Na2 128.0(3) . 2_646
B3 B12 B13 117.9(4) . .
B3 B12 B7 63.0(3) . .
B13 B12 B7 109.6(4) . .
B3 B12 B11 111.5(4) . .
B13 B12 B11 59.4(3) . .
B7 B12 B11 58.2(3) . .
B3 B12 B8 64.2(3) . .
B13 B12 B8 61.4(3) . .
B7 B12 B8 108.4(4) . .
B11 B12 B8 104.8(4) . .
B3 B12 Na1 141.1(3) . 2_646
B13 B12 Na1 74.4(3) . 2_646
B7 B12 Na1 152.0(3) . 2_646
B11 B12 Na1 106.3(3) . 2_646
B8 B12 Na1 97.9(3) . 2_646
B11 B13 B9 110.7(4) . .
B11 B13 B12 61.0(3) . .
B9 B13 B12 115.5(4) . .
B11 B13 B10 59.4(3) . .
B9 B13 B10 60.8(3) . .
B12 B13 B10 110.6(4) . .
B11 B13 B8 106.0(4) . .
B9 B13 B8 61.7(3) . .
B12 B13 B8 61.4(3) . .
B10 B13 B8 105.9(4) . .
B11 B13 Na2 72.8(3) . 2_646
B9 B13 Na2 119.3(3) . 2_646
B12 B13 Na2 117.3(3) . 2_646
B10 B13 Na2 74.1(3) . 2_646
B8 B13 Na2 178.6(3) . 2_646
B11 B13 Na1 105.6(3) . 2_646
B9 B13 Na1 141.5(3) . 2_646
B12 B13 Na1 71.9(3) . 2_646
B10 B13 Na1 155.6(3) . 2_646
B8 B13 Na1 96.6(3) . 2_646
Na2 B13 Na1 83.20(15) 2_646 2_646

loop_
_geom_bond_atom_site_label_1
_geom_bond_atom_site_label_2
_geom_bond_distance
_geom_bond_site_symmetry_2
Na1 O1 2.299(4) .
Na1 O2 2.306(5) .
Na1 B9 2.887(6) .
Na1 B5 2.921(6) .
Na1 B12 3.008(6) 2_656
Na1 B13 3.047(6) 2_656
Na1 Na2 4.010(3) .
Na2 O4 2.317(5) .
Na2 O3 2.319(5) .
Na2 B4 2.985(5) .
Na2 B11 2.987(6) 2_656
Na2 B13 2.992(6) 2_656
Na2 B8 3.006(6) .
Na2 B10 3.030(6) 2_656
O1 C21 1.364(8) .
O1 C24 1.422(7) .
O2 C31 1.327(11) .
O2 C34 1.347(11) .
O3 C41 1.308(13) .
O3 C44 1.370(12) .
O4 C54 1.345(12) .
O4 C51 1.401(10) .
C1 C11 1.527(6) .
C1 C2 1.552(6) .
C1 B4 1.572(7) .
C1 B5 1.650(7) .
C1 B6 1.949(8) .
C2 C13 1.521(6) .
C2 B3 1.580(7) .
C2 B7 1.635(7) .
C2 B6 1.938(7) .
C11 C12 1.514(8) .
C12 C13 1.536(8) .
C14 C15 1.365(7) .
C14 C19 1.386(7) .
C14 B3 1.577(7) .
C15 C16 1.387(9) .
C16 C17 1.368(10) .
C17 C18 1.349(10) .
C18 C19 1.379(8) .
C21 C22 1.481(10) .
C22 C23 1.391(10) .
C23 C24 1.461(10) .
C31 C32 1.405(16) .
C32 C33 1.361(19) .
C33 C34 1.389(17) .
C41 C42 1.412(15) .
C42 C43 1.306(14) .
C43 C44 1.361(15) .
C51 C52 1.328(16) .
C52 C53 1.50(2) .
C53 C54 1.361(19) .
B3 B12 1.727(7) .
B3 B7 1.830(8) .
B3 B8 1.893(7) .
B4 B9 1.728(7) .
B4 B5 1.813(7) .
B4 B8 1.859(7) .
B5 B10 1.725(8) .
B5 B9 1.776(7) .
B5 B6 1.856(8) .
B6 B11 1.840(9) .
B6 B10 1.840(8) .
B7 B11 1.729(8) .
B7 B12 1.773(8) .
B8 B13 1.833(7) .
B8 B12 1.833(7) .
B8 B9 1.839(7) .
B9 B13 1.754(7) .
B9 B10 1.781(8) .
B10 B11 1.745(8) .
B10 B13 1.765(8) .
B10 Na2 3.030(6) 2_646
B11 B13 1.753(8) .
B11 B12 1.782(8) .
B11 Na2 2.987(6) 2_646
B12 B13 1.756(7) .
B12 Na1 3.008(6) 2_646
B13 Na2 2.992(6) 2_646
B13 Na1 3.047(6) 2_646
